data_7208128
loop_
_publ_author_name
'Chung, Min-Wen'
'Liao, Jia-Ling'
'Tang, Kuo-Chun'
'Hsieh, Cheng-Chih'
'Lin, Tsung-Yi'
'Liu, Chun'
'Lee, Gene-Hsiang'
'Chi, Yun'
'Chou, Pi-Tai'

_publ_section_title
;
 Structural tuning intra- versus inter-molecular proton transfer reaction
 in the excited state.
;
_journal_issue 25
_journal_name_full 'Physical chemistry chemical physics : PCCP'
_journal_page_first 9006
_journal_page_last 9015
_journal_paper_doi 10.1039/c2cp23938h
_journal_volume 14
_journal_year 2012
_chemical_formula_sum 'C11 H6 F3 N3'
_chemical_formula_weight 237.19
_chemical_name_systematic
;
?
;
_space_group_IT_number 14
_symmetry_cell_setting monoclinic
_symmetry_space_group_name_Hall '-P 2yn'
_symmetry_space_group_name_H-M 'P 1 21/n 1'
_atom_sites_solution_hydrogens geom
_atom_sites_solution_primary direct
_atom_sites_solution_secondary difmap
_audit_creation_method SHELXL-97
_cell_angle_alpha 90.00
_cell_angle_beta 96.014(2)
_cell_angle_gamma 90.00
_cell_formula_units_Z 4
_cell_length_a 14.0909(12)
_cell_length_b 4.8932(4)
_cell_length_c 14.1826(12)
_cell_measurement_reflns_used 1896
_cell_measurement_temperature 150(2)
_cell_measurement_theta_max 25.83
_cell_measurement_theta_min 2.89
_cell_volume 972.50(14)
_computing_cell_refinement 'Bruker SAINT'
_computing_data_collection 'Bruker SMART'
_computing_data_reduction 'Bruker SAINT'
_computing_molecular_graphics 'Bruker SHELXTL'
_computing_publication_material 'Bruker SHELXTL'
_computing_structure_refinement 'SHELXL-97 (Sheldrick, 1997)'
_computing_structure_solution 'SHELXS-97 (Sheldrick, 1990)'
_diffrn_ambient_temperature 150(2)
_diffrn_measured_fraction_theta_full 0.998
_diffrn_measured_fraction_theta_max 0.998
_diffrn_measurement_device_type 'BRUKER SMART APEXCCD area detector'
_diffrn_measurement_method 'omega scans'
_diffrn_radiation_monochromator graphite
_diffrn_radiation_source 'fine-focus sealed tube'
_diffrn_radiation_type MoK\a
_diffrn_radiation_wavelength 0.71073
_diffrn_reflns_av_R_equivalents 0.0267
_diffrn_reflns_av_sigmaI/netI 0.0327
_diffrn_reflns_limit_h_max 18
_diffrn_reflns_limit_h_min -18
_diffrn_reflns_limit_k_max 6
_diffrn_reflns_limit_k_min -6
_diffrn_reflns_limit_l_max 18
_diffrn_reflns_limit_l_min -18
_diffrn_reflns_number 6493
_diffrn_reflns_theta_full 27.50
_diffrn_reflns_theta_max 27.50
_diffrn_reflns_theta_min 1.94
_exptl_absorpt_coefficient_mu 0.141
_exptl_absorpt_correction_T_max 0.9888
_exptl_absorpt_correction_T_min 0.9200
_exptl_absorpt_correction_type multi-scan
_exptl_crystal_colour colorless
_exptl_crystal_density_diffrn 1.620
_exptl_crystal_density_meas ?
_exptl_crystal_density_method 'not measured'
_exptl_crystal_description needle
_exptl_crystal_F_000 480
_exptl_crystal_size_max 0.60
_exptl_crystal_size_mid 0.18
_exptl_crystal_size_min 0.08
_refine_diff_density_max 0.492
_refine_diff_density_min -0.358
_refine_diff_density_rms 0.055
_refine_ls_extinction_method none
_refine_ls_goodness_of_fit_ref 1.048
_refine_ls_hydrogen_treatment constr
_refine_ls_matrix_type full
_refine_ls_number_parameters 154
_refine_ls_number_reflns 2242
_refine_ls_number_restraints 0
_refine_ls_restrained_S_all 1.048
_refine_ls_R_factor_all 0.0645
_refine_ls_R_factor_gt 0.0524
_refine_ls_shift/su_max 0.000
_refine_ls_shift/su_mean 0.000
_refine_ls_structure_factor_coef Fsqd
_refine_ls_weighting_details 'calc w=1/[\s^2^(Fo^2^)+(0.0661P)^2^+0.7156P] where P=(Fo^2^+2Fc^2^)/3'
_refine_ls_weighting_scheme calc
_refine_ls_wR_factor_gt 0.1381
_refine_ls_wR_factor_ref 0.1464
_reflns_number_gt 1786
_reflns_number_total 2242
_reflns_threshold_expression >2sigma(I)
_cod_data_source_file c2cp23938h.txt
_cod_data_source_block 4
_cod_depositor_comments
;
The following automatic conversions were performed:

'_symmetry_cell_setting' value 'Monoclinic' changed to 'monoclinic'
according to /home/saulius/struct/CIF-dictionaries/cif_core.dic
dictionary named 'cif_core.dic' version 2.4.1 from 2010-06-29.

Automatic conversion script
Id: cif_fix_values 1891 2012-01-12 08:04:46Z andrius 

The following automatic conversions were performed:

'_exptl_crystal_density_meas' value 'not_measured' was changed to '?'
- the value is perceived as not measured.

Automatic conversion script
Id: cif_fix_values 3008 2015-01-20 13:52:24Z robertas 
;
_cod_original_sg_symbol_H-M P2(1)/n
_cod_database_code 7208128

loop_
_symmetry_equiv_pos_as_xyz
'x, y, z'
'-x+1/2, y+1/2, -z+1/2'
'-x, -y, -z'
'x-1/2, -y-1/2, z-1/2'

loop_
_atom_site_label
_atom_site_type_symbol
_atom_site_fract_x
_atom_site_fract_y
_atom_site_fract_z
_atom_site_U_iso_or_equiv
_atom_site_adp_type
_atom_site_occupancy
_atom_site_symmetry_multiplicity
_atom_site_calc_flag
_atom_site_refinement_flags
N1 N 0.61757(11) 0.2190(3) 0.46042(11) 0.0258(4) Uani 1 1 d .
N2 N 0.49978(11) 0.2061(3) 0.62413(11) 0.0252(4) Uani 1 1 d .
H2 H 0.4765 0.0850 0.5820 0.030 Uiso 1 1 calc R
N3 N 0.46542(11) 0.2484(4) 0.70811(11) 0.0289(4) Uani 1 1 d .
C1 C 0.67666(15) 0.2408(4) 0.39379(15) 0.0318(5) Uani 1 1 d .
H1 H 0.6663 0.1252 0.3399 0.038 Uiso 1 1 calc R
C2 C 0.75323(15) 0.4238(5) 0.39832(15) 0.0356(5) Uani 1 1 d .
H2A H 0.7940 0.4294 0.3491 0.043 Uiso 1 1 calc R
C3 C 0.76838(15) 0.5946(5) 0.47478(15) 0.0338(5) Uani 1 1 d .
H3 H 0.8197 0.7213 0.4787 0.041 Uiso 1 1 calc R
C4 C 0.70802(13) 0.5824(4) 0.54748(13) 0.0269(4) Uani 1 1 d .
C5 C 0.71968(14) 0.7560(4) 0.62937(14) 0.0294(4) Uani 1 1 d .
H5 H 0.7690 0.8892 0.6338 0.035 Uiso 1 1 calc R
C6 C 0.66305(14) 0.7374(4) 0.70060(14) 0.0286(4) Uani 1 1 d .
H6 H 0.6723 0.8542 0.7543 0.034 Uiso 1 1 calc R
C7 C 0.58919(12) 0.5376(4) 0.69270(13) 0.0248(4) Uani 1 1 d .
C8 C 0.57431(12) 0.3720(4) 0.61228(13) 0.0231(4) Uani 1 1 d .
C9 C 0.63308(12) 0.3877(4) 0.53662(13) 0.0228(4) Uani 1 1 d .
C10 C 0.51855(13) 0.4471(4) 0.74931(13) 0.0276(4) Uani 1 1 d .
C11 C 0.49893(15) 0.5398(5) 0.84541(14) 0.0337(5) Uani 1 1 d .
F1 F 0.56251(14) 0.7201(4) 0.88085(12) 0.0818(7) Uani 1 1 d .
F2 F 0.41527(12) 0.6551(5) 0.84565(11) 0.0819(7) Uani 1 1 d .
F3 F 0.50199(16) 0.3399(4) 0.90736(10) 0.0779(6) Uani 1 1 d .

loop_
_atom_site_aniso_label
_atom_site_aniso_U_11
_atom_site_aniso_U_22
_atom_site_aniso_U_33
_atom_site_aniso_U_23
_atom_site_aniso_U_13
_atom_site_aniso_U_12
N1 0.0270(8) 0.0263(8) 0.0242(8) 0.0006(6) 0.0028(6) -0.0008(6)
N2 0.0261(8) 0.0263(8) 0.0236(8) -0.0039(6) 0.0049(6) -0.0019(6)
N3 0.0284(8) 0.0328(9) 0.0263(8) -0.0031(7) 0.0064(6) 0.0007(7)
C1 0.0345(10) 0.0348(11) 0.0266(9) 0.0003(8) 0.0051(8) -0.0025(9)
C2 0.0349(11) 0.0421(12) 0.0313(10) 0.0035(9) 0.0104(8) -0.0059(9)
C3 0.0308(10) 0.0356(11) 0.0348(11) 0.0046(9) 0.0031(8) -0.0090(9)
C4 0.0265(9) 0.0249(10) 0.0284(9) 0.0047(8) -0.0012(7) -0.0003(8)
C5 0.0288(9) 0.0247(10) 0.0332(10) 0.0028(8) -0.0045(8) -0.0058(8)
C6 0.0317(10) 0.0236(9) 0.0287(10) -0.0028(8) -0.0050(8) 0.0009(8)
C7 0.0254(9) 0.0232(9) 0.0254(9) 0.0004(7) 0.0003(7) 0.0049(7)
C8 0.0227(8) 0.0208(9) 0.0250(9) 0.0011(7) -0.0012(7) 0.0013(7)
C9 0.0227(8) 0.0211(9) 0.0240(9) 0.0030(7) -0.0005(7) 0.0011(7)
C10 0.0269(9) 0.0283(10) 0.0276(9) -0.0027(8) 0.0021(7) 0.0036(8)
C11 0.0347(11) 0.0371(11) 0.0296(10) -0.0055(9) 0.0048(8) 0.0023(9)
F1 0.0870(13) 0.1042(15) 0.0595(11) -0.0531(10) 0.0322(9) -0.0456(11)
F2 0.0654(11) 0.1358(18) 0.0461(9) -0.0183(10) 0.0131(8) 0.0522(11)
F3 0.1532(19) 0.0546(10) 0.0281(8) 0.0005(7) 0.0199(9) 0.0132(11)

loop_
_atom_type_symbol
_atom_type_description
_atom_type_scat_dispersion_real
_atom_type_scat_dispersion_imag
_atom_type_scat_source
C C 0.0033 0.0016 'International Tables Vol C Tables 4.2.6.8 and 6.1.1.4'
H H 0.0000 0.0000 'International Tables Vol C Tables 4.2.6.8 and 6.1.1.4'
N N 0.0061 0.0033 'International Tables Vol C Tables 4.2.6.8 and 6.1.1.4'
F F 0.0171 0.0103 'International Tables Vol C Tables 4.2.6.8 and 6.1.1.4'

loop_
_geom_angle_atom_site_label_1
_geom_angle_atom_site_label_2
_geom_angle_atom_site_label_3
_geom_angle
C1 N1 C9 117.17(17)
N3 N2 C8 111.92(15)
C10 N3 N2 105.29(16)
N1 C1 C2 123.86(19)
C3 C2 C1 118.88(19)
C2 C3 C4 119.98(19)
C3 C4 C9 116.74(18)
C3 C4 C5 122.84(18)
C9 C4 C5 120.43(18)
C6 C5 C4 122.51(18)
C5 C6 C7 118.07(18)
C8 C7 C10 103.15(16)
C8 C7 C6 120.57(18)
C10 C7 C6 136.29(18)
N2 C8 C7 107.40(16)
N2 C8 C9 130.27(17)
C7 C8 C9 122.31(17)
N1 C9 C4 123.36(17)
N1 C9 C8 120.57(16)
C4 C9 C8 116.05(17)
N3 C10 C7 112.24(17)
N3 C10 C11 118.45(18)
C7 C10 C11 129.30(18)
F2 C11 F3 106.6(2)
F2 C11 F1 106.7(2)
F3 C11 F1 105.67(19)
F2 C11 C10 112.82(17)
F3 C11 C10 112.92(18)
F1 C11 C10 111.63(18)

loop_
_geom_bond_atom_site_label_1
_geom_bond_atom_site_label_2
_geom_bond_distance
N1 C1 1.328(3)
N1 C9 1.359(2)
N2 N3 1.348(2)
N2 C8 1.352(2)
N3 C10 1.325(3)
C1 C2 1.398(3)
C2 C3 1.368(3)
C3 C4 1.405(3)
C4 C9 1.418(3)
C4 C5 1.435(3)
C5 C6 1.354(3)
C6 C7 1.423(3)
C7 C8 1.397(3)
C7 C10 1.414(3)
C8 C9 1.425(3)
C10 C11 1.489(3)
C11 F2 1.307(3)
C11 F3 1.313(3)
C11 F1 1.319(3)

loop_
_geom_hbond_atom_site_label_D
_geom_hbond_atom_site_label_H
_geom_hbond_atom_site_label_A
_geom_hbond_distance_DH
_geom_hbond_distance_HA
_geom_hbond_distance_DA
_geom_hbond_angle_DHA
_geom_hbond_site_symmetry_A
N2 H2 N1 0.88 2.04 2.843(2) 151.1 3_656
